data_1545941
loop_
_publ_author_name
'Shen, Yangyong'
'Huang, Bo'
'Zheng, Jing'
'Lin, Chen'
'Liu, Yu'
'Cui, Sunliang'

_publ_section_title
;
 Csp-Csp(3) Bond Formation via Iron(III)-Promoted Hydroalkynylation of
 Unactivated Alkenes.
;
_journal_issue 7
_journal_name_full 'Organic letters'
_journal_page_first 1744
_journal_page_last 1747
_journal_paper_doi 10.1021/acs.orglett.7b00499
_journal_volume 19
_journal_year 2017
_chemical_formula_moiety 'C12 H13 Cl O'
_chemical_formula_sum 'C12 H13 Cl O'
_chemical_formula_weight 208.67
_space_group_crystal_system monoclinic
_space_group_IT_number 15
_space_group_name_Hall '-C 2yc'
_space_group_name_H-M_alt 'C 1 2/c 1'
_symmetry_space_group_name_Hall '-C 2yc'
_symmetry_space_group_name_H-M 'C 1 2/c 1'
_atom_sites_solution_hydrogens geom
_atom_sites_solution_primary dual
_audit_creation_date 2016-09-20
_audit_creation_method
;
Olex2 1.2
(compiled 2016.09.09 svn.r3337 for OlexSys, GUI svn.r5227)
;
_cell_angle_alpha 90
_cell_angle_beta 134.78
_cell_angle_gamma 90
_cell_formula_units_Z 32
_cell_length_a 39.96(3)
_cell_length_b 11.468(9)
_cell_length_c 28.37(2)
_cell_measurement_reflns_used 2958
_cell_measurement_temperature 293(2)
_cell_measurement_theta_max 21.830
_cell_measurement_theta_min 2.390
_cell_volume 9228(12)
_computing_cell_refinement 'SAINT v8.34A (Bruker, 2013)'
_computing_data_reduction 'SAINT v8.34A (Bruker, 2013)'
_computing_molecular_graphics 'Olex2 (Dolomanov et al., 2009)'
_computing_publication_material 'Olex2 (Dolomanov et al., 2009)'
_computing_structure_refinement 'ShelXL (Sheldrick, 2015)'
_computing_structure_solution 'ShelXT (Sheldrick, 2015)'
_diffrn_ambient_temperature 293(2)
_diffrn_measured_fraction_theta_full 0.873
_diffrn_measured_fraction_theta_max 0.870
_diffrn_measurement_device_type 'CCD area detector'
_diffrn_measurement_method 'phi and omega scans'
_diffrn_radiation_monochromator graphite
_diffrn_radiation_type MoK\a
_diffrn_radiation_wavelength 0.71073
_diffrn_reflns_av_R_equivalents 0.0943
_diffrn_reflns_av_unetI/netI 0.1324
_diffrn_reflns_Laue_measured_fraction_full 0.873
_diffrn_reflns_Laue_measured_fraction_max 0.870
_diffrn_reflns_limit_h_max 48
_diffrn_reflns_limit_h_min -48
_diffrn_reflns_limit_k_max 14
_diffrn_reflns_limit_k_min -13
_diffrn_reflns_limit_l_max 34
_diffrn_reflns_limit_l_min -31
_diffrn_reflns_number 23091
_diffrn_reflns_point_group_measured_fraction_full 0.873
_diffrn_reflns_point_group_measured_fraction_max 0.870
_diffrn_reflns_theta_full 25.242
_diffrn_reflns_theta_max 25.782
_diffrn_reflns_theta_min 1.436
_exptl_absorpt_coefficient_mu 0.297
_exptl_absorpt_correction_T_max 0.7453
_exptl_absorpt_correction_T_min 0.5223
_exptl_absorpt_correction_type multi-scan
_exptl_absorpt_process_details
;
SADABS-2012/1 (Bruker,2012) was used for absorption correction.
wR2(int) was 0.1463 before and 0.0851 after correction.
The Ratio of minimum to maximum transmission is 0.7008.
The \l/2 correction factor is 0.0015.
;
_exptl_crystal_colour colourless
_exptl_crystal_colour_primary colourless
_exptl_crystal_density_diffrn 1.202
_exptl_crystal_description block
_exptl_crystal_F_000 3520
_exptl_crystal_size_max 0.33
_exptl_crystal_size_mid 0.25
_exptl_crystal_size_min 0.2
_refine_diff_density_max 0.139
_refine_diff_density_min -0.208
_refine_diff_density_rms 0.034
_refine_ls_extinction_method none
_refine_ls_goodness_of_fit_ref 0.851
_refine_ls_hydrogen_treatment constr
_refine_ls_matrix_type full
_refine_ls_number_parameters 517
_refine_ls_number_reflns 7720
_refine_ls_number_restraints 0
_refine_ls_restrained_S_all 0.851
_refine_ls_R_factor_all 0.1729
_refine_ls_R_factor_gt 0.0589
_refine_ls_shift/su_max 0.000
_refine_ls_shift/su_mean 0.000
_refine_ls_structure_factor_coef Fsqd
_refine_ls_weighting_details 'w=1/[\s^2^(Fo^2^)+(0.0463P)^2^] where P=(Fo^2^+2Fc^2^)/3'
_refine_ls_weighting_scheme calc
_refine_ls_wR_factor_gt 0.1239
_refine_ls_wR_factor_ref 0.1620
_reflns_Friedel_coverage 0.000
_reflns_number_gt 2785
_reflns_number_total 7720
_reflns_threshold_expression 'I > 2\s(I)'
_cod_data_source_file ol7b00499_si_002.cif
_cod_data_source_block a
_cod_original_cell_volume 9229(12)
_cod_database_code 1545941
_shelx_space_group_comment
;
The symmetry employed for this shelxl refinement is uniquely defined
by the following loop, which should always be used as a source of
symmetry information in preference to the above space-group names.
They are only intended as comments.
;
_olex2_refinement_description
;
1. Fixed Uiso
 At 1.2 times of:
  All C(H) groups, All C(H,H) groups
 At 1.5 times of:
  All C(H,H,H) groups, All O(H) groups
2.a Secondary CH2 refined with riding coordinates:
 C013(H01Y,H), C015(H01I,H01J), C01C(H01D,H01E), C01D(H01Q,H01R)
2.b Aromatic/amide H refined with riding coordinates:
 C00D(H00D), C00F(H00F), C00G(H00G), C00H(H00H), C00I(H00I), C00J(H00J),
 C00L(H00L), C00N(H00N), C00P(H00P), C00Q(H00Q), C00R(H00R), C00S(H00S),
 C00V(H00V), C00X(H00X), C00Y(H00Y), C010(H010)
2.c Idealised Me refined as rotating group:
 C017(H01K,H01L,H01M), C019(H01A,H01B,H01C), C01E(H01Z,HA,HB), C01G(H01S,H01T,
 H01U), C01H(H01F,H01G,H01H), C01I(H01N,H01O,H01P), C01J(H01V,H01W,H01X),
 C01K(H01,HC,HD)
2.d Idealised tetrahedral OH refined as rotating group:
 O005(H005), O006(H006), O007(H007), O008(H008)
;
_shelx_shelxl_version_number 2016/4
_olex2_submission_special_instructions 'No special instructions were received'

loop_
_space_group_symop_operation_xyz
'x, y, z'
'-x, y, -z+1/2'
'x+1/2, y+1/2, z'
'-x+1/2, y+1/2, -z+1/2'
'-x, -y, -z'
'x, -y, z-1/2'
'-x+1/2, -y+1/2, -z'
'x+1/2, -y+1/2, z-1/2'

loop_
_atom_site_label
_atom_site_type_symbol
_atom_site_fract_x
_atom_site_fract_y
_atom_site_fract_z
_atom_site_U_iso_or_equiv
_atom_site_adp_type
_atom_site_occupancy
_atom_site_site_symmetry_order
_atom_site_calc_flag
_atom_site_refinement_flags_posn
Cl01 Cl 0.92468(4) 1.31203(12) 0.65389(6) 0.0923(4) Uani 1 1 d .
Cl02 Cl 0.47916(4) 1.06199(12) 0.30450(5) 0.0927(4) Uani 1 1 d .
Cl03 Cl 0.47204(4) 0.58248(12) 0.30189(5) 0.0944(4) Uani 1 1 d .
Cl04 Cl 0.92024(4) 0.83233(12) 0.64230(6) 0.0949(4) Uani 1 1 d .
O005 O 0.73871(9) 0.8568(2) 0.65413(15) 0.0821(9) Uani 1 1 d .
H005 H 0.725752 0.793396 0.644655 0.123 Uiso 1 1 calc GR
O006 O 0.66567(12) 0.6071(2) 0.67704(15) 0.0825(9) Uani 1 1 d .
H006 H 0.669400 0.543776 0.693596 0.124 Uiso 1 1 calc GR
O007 O 0.68542(13) 0.6660(2) 0.60858(18) 0.0914(11) Uani 1 1 d .
H007 H 0.686759 0.637269 0.636349 0.137 Uiso 1 1 calc GR
O008 O 0.67313(10) 0.4158(2) 0.73810(15) 0.0887(10) Uani 1 1 d .
H008 H 0.698644 0.384575 0.758446 0.133 Uiso 1 1 calc GR
C009 C 0.87832(14) 1.2499(4) 0.6379(2) 0.0584(10) Uani 1 1 d .
C00A C 0.50940(13) 0.9999(4) 0.38117(17) 0.0568(10) Uani 1 1 d .
C00B C 0.69081(13) 1.0012(3) 0.56465(18) 0.0534(9) Uani 1 1 d .
C00C C 0.70091(14) 0.4894(3) 0.5778(2) 0.0611(11) Uani 1 1 d .
C00D C 0.51219(13) 1.0575(3) 0.42606(19) 0.0627(11) Uani 1 1 d .
H00D H 0.497569 1.129614 0.415013 0.075 Uiso 1 1 calc R
C00E C 0.62404(13) 0.7515(3) 0.68303(17) 0.0527(9) Uani 1 1 d .
C00F C 0.79892(14) 1.2591(4) 0.58513(18) 0.0600(10) Uani 1 1 d .
H00F H 0.770368 1.298755 0.558378 0.072 Uiso 1 1 calc R
C00G C 0.53094(14) 0.8942(4) 0.3969(2) 0.0663(11) Uani 1 1 d .
H00G H 0.529504 0.855913 0.366636 0.080 Uiso 1 1 calc R
C00H C 0.84743(15) 1.0947(4) 0.65207(18) 0.0636(11) Uani 1 1 d .
H00H H 0.851470 1.022340 0.670315 0.076 Uiso 1 1 calc R
C00I C 0.83646(15) 1.3074(4) 0.59867(19) 0.0621(11) Uani 1 1 d .
H00I H 0.833195 1.379723 0.580939 0.075 Uiso 1 1 calc R
C00J C 0.85448(15) 0.6018(4) 0.65650(19) 0.0639(11) Uani 1 1 d .
H00J H 0.861463 0.530587 0.677447 0.077 Uiso 1 1 calc R
C00K C 0.80378(14) 1.1504(3) 0.61166(18) 0.0545(10) Uani 1 1 d .
C00L C 0.55193(14) 0.3526(4) 0.4474(2) 0.0623(11) Uani 1 1 d .
H00L H 0.566102 0.281611 0.454339 0.075 Uiso 1 1 calc R
C00M C 0.87822(15) 0.7620(4) 0.6337(2) 0.0600(10) Uani 1 1 d .
C00N C 0.53646(13) 1.0097(4) 0.48747(19) 0.0592(10) Uani 1 1 d .
H00N H 0.538676 1.050192 0.517983 0.071 Uiso 1 1 calc R
C00O C 0.50530(13) 0.5118(4) 0.37726(19) 0.0601(11) Uani 1 1 d .
C00P C 0.55470(14) 0.8449(4) 0.4577(2) 0.0641(11) Uani 1 1 d .
H00P H 0.569070 0.772672 0.467999 0.077 Uiso 1 1 calc R
C00Q C 0.88427(14) 1.1448(4) 0.66524(19) 0.0690(12) Uani 1 1 d .
H00Q H 0.913304 1.107262 0.692794 0.083 Uiso 1 1 calc R
C00R C 0.88835(15) 0.6590(4) 0.6647(2) 0.0707(12) Uani 1 1 d .
H00R H 0.918340 0.627019 0.691519 0.085 Uiso 1 1 calc R
C00S C 0.79992(15) 0.7563(4) 0.5867(2) 0.0671(11) Uani 1 1 d .
H00S H 0.770483 0.790711 0.561365 0.081 Uiso 1 1 calc R
C00T C 0.62714(14) 0.2393(3) 0.67579(18) 0.0613(11) Uani 1 1 d .
C00U C 0.73218(14) 1.0545(3) 0.58354(19) 0.0612(11) Uani 1 1 d .
C00V C 0.83442(16) 0.8116(4) 0.5945(2) 0.0719(12) Uani 1 1 d .
H00V H 0.827868 0.882093 0.573201 0.086 Uiso 1 1 calc R
C00W C 0.55768(13) 0.9009(3) 0.50398(18) 0.0550(10) Uani 1 1 d .
C00X C 0.52621(15) 0.4087(4) 0.3876(2) 0.0722(12) Uani 1 1 d .
H00X H 0.523207 0.376291 0.354756 0.087 Uiso 1 1 calc R
C00Y C 0.51035(14) 0.5620(4) 0.4262(2) 0.0697(12) Uani 1 1 d .
H00Y H 0.496043 0.633135 0.418683 0.084 Uiso 1 1 calc R
C00Z C 0.74110(15) 0.5450(4) 0.5938(2) 0.0652(11) Uani 1 1 d .
C010 C 0.53681(14) 0.5059(4) 0.4866(2) 0.0666(11) Uani 1 1 d .
H010 H 0.540804 0.540556 0.519887 0.080 Uiso 1 1 calc R
C011 C 0.80949(14) 0.6498(4) 0.61692(19) 0.0571(10) Uani 1 1 d .
C012 C 0.60135(14) 0.8046(3) 0.61889(19) 0.0588(10) Uani 1 1 d .
C013 C 0.66633(15) 0.5837(3) 0.5578(2) 0.0708(12) Uani 1 1 d .
H01Y H 0.655661 0.624175 0.519200 0.085 Uiso 1 1 calc R
H H 0.639054 0.547271 0.545230 0.085 Uiso 1 1 calc R
C014 C 0.76456(15) 1.0989(4) 0.59701(19) 0.0633(11) Uani 1 1 d .
C015 C 0.67101(14) 0.6977(4) 0.71614(19) 0.0675(11) Uani 1 1 d .
H01I H 0.691403 0.757720 0.723571 0.081 Uiso 1 1 calc R
H01J H 0.686013 0.666399 0.759034 0.081 Uiso 1 1 calc R
C016 C 0.60266(15) 0.2954(4) 0.6114(2) 0.0661(11) Uani 1 1 d .
C017 C 0.59127(15) 0.6586(4) 0.6710(2) 0.0734(12) Uani 1 1 d .
H01K H 0.562528 0.694523 0.652901 0.110 Uiso 1 1 calc GR
H01L H 0.606418 0.621324 0.712329 0.110 Uiso 1 1 calc GR
H01M H 0.584300 0.601464 0.640378 0.110 Uiso 1 1 calc GR
C018 C 0.55740(13) 0.3990(4) 0.49796(18) 0.0575(10) Uani 1 1 d .
C019 C 0.67027(15) 0.9086(4) 0.5115(2) 0.0764(12) Uani 1 1 d .
H01A H 0.658417 0.945296 0.471706 0.115 Uiso 1 1 calc GR
H01B H 0.645057 0.868597 0.502198 0.115 Uiso 1 1 calc GR
H01C H 0.694435 0.853748 0.527119 0.115 Uiso 1 1 calc GR
C01A C 0.58228(15) 0.8488(4) 0.5678(2) 0.0630(11) Uani 1 1 d .
C01B C 0.58377(15) 0.3409(4) 0.5606(2) 0.0683(12) Uani 1 1 d .
C01C C 0.70485(14) 0.9476(3) 0.62579(19) 0.0647(11) Uani 1 1 d .
H01D H 0.717795 1.007924 0.658790 0.078 Uiso 1 1 calc R
H01E H 0.676972 0.916484 0.613445 0.078 Uiso 1 1 calc R
C01D C 0.64164(15) 0.3337(3) 0.72522(19) 0.0681(11) Uani 1 1 d .
H01Q H 0.613558 0.373917 0.708124 0.082 Uiso 1 1 calc R
H01R H 0.656039 0.296744 0.766690 0.082 Uiso 1 1 calc R
C01E C 0.67528(16) 0.4096(4) 0.5172(2) 0.0810(13) Uani 1 1 d .
H01Z H 0.663517 0.455473 0.479728 0.122 Uiso 1 1 calc GR
HA H 0.649452 0.371580 0.507074 0.122 Uiso 1 1 calc GR
HB H 0.696848 0.352080 0.526802 0.122 Uiso 1 1 calc GR
C01F C 0.77319(16) 0.5910(4) 0.6070(2) 0.0685(12) Uani 1 1 d .
C01G C 0.59210(16) 0.1597(4) 0.6669(2) 0.0814(13) Uani 1 1 d .
H01S H 0.564563 0.203708 0.647966 0.122 Uiso 1 1 calc GR
H01T H 0.606600 0.129389 0.709282 0.122 Uiso 1 1 calc GR
H01U H 0.583232 0.096343 0.637829 0.122 Uiso 1 1 calc GR
C01H C 0.65365(15) 1.0947(4) 0.5373(2) 0.0829(13) Uani 1 1 d .
H01F H 0.666566 1.153121 0.570621 0.124 Uiso 1 1 calc GR
H01G H 0.626642 1.059709 0.525168 0.124 Uiso 1 1 calc GR
H01H H 0.644381 1.130131 0.498853 0.124 Uiso 1 1 calc GR
C01I C 0.63431(17) 0.8451(4) 0.7307(2) 0.0838(14) Uani 1 1 d .
H01N H 0.654751 0.903454 0.737862 0.126 Uiso 1 1 calc GR
H01O H 0.649319 0.809607 0.772285 0.126 Uiso 1 1 calc GR
H01P H 0.605278 0.880723 0.711616 0.126 Uiso 1 1 calc GR
C01J C 0.67003(17) 0.1720(4) 0.7020(2) 0.0940(16) Uani 1 1 d .
H01V H 0.660298 0.109600 0.671979 0.141 Uiso 1 1 calc GR
H01W H 0.686216 0.140462 0.744884 0.141 Uiso 1 1 calc GR
H01X H 0.690766 0.223325 0.705683 0.141 Uiso 1 1 calc GR
C01K C 0.71781(18) 0.4209(4) 0.6375(2) 0.0956(16) Uani 1 1 d .
H01 H 0.738637 0.359734 0.648155 0.143 Uiso 1 1 calc GR
HC H 0.691171 0.387634 0.627010 0.143 Uiso 1 1 calc GR
HD H 0.734263 0.472284 0.674872 0.143 Uiso 1 1 calc GR

loop_
_atom_site_aniso_label
_atom_site_aniso_U_11
_atom_site_aniso_U_22
_atom_site_aniso_U_33
_atom_site_aniso_U_23
_atom_site_aniso_U_13
_atom_site_aniso_U_12
Cl01 0.0777(8) 0.1289(11) 0.0938(9) -0.0364(8) 0.0688(8) -0.0406(7)
Cl02 0.0694(8) 0.1297(12) 0.0554(7) 0.0231(7) 0.0355(6) -0.0109(7)
Cl03 0.0756(8) 0.1155(11) 0.0591(7) 0.0242(6) 0.0356(7) -0.0109(7)
Cl04 0.0944(9) 0.1147(11) 0.1103(10) -0.0398(8) 0.0845(9) -0.0458(7)
O005 0.0568(19) 0.0532(18) 0.087(2) 0.0093(16) 0.0332(17) -0.0023(14)
O006 0.137(3) 0.0559(18) 0.108(2) 0.0107(17) 0.105(2) 0.0166(19)
O007 0.151(3) 0.0569(19) 0.145(3) -0.0293(19) 0.133(3) -0.0342(19)
O008 0.068(2) 0.0545(19) 0.076(2) 0.0185(15) 0.0268(19) -0.0081(15)
C009 0.055(3) 0.068(3) 0.059(3) -0.020(2) 0.043(2) -0.020(2)
C00A 0.052(2) 0.071(3) 0.044(2) 0.003(2) 0.033(2) -0.013(2)
C00B 0.056(2) 0.051(2) 0.061(2) -0.0076(19) 0.043(2) -0.0108(19)
C00C 0.064(3) 0.054(3) 0.078(3) -0.007(2) 0.055(2) -0.012(2)
C00D 0.055(3) 0.062(3) 0.055(3) 0.011(2) 0.033(2) 0.000(2)
C00E 0.060(3) 0.051(2) 0.046(2) 0.0042(18) 0.037(2) 0.0000(19)
C00F 0.053(3) 0.064(3) 0.061(3) -0.004(2) 0.040(2) -0.007(2)
C00G 0.066(3) 0.081(3) 0.056(3) -0.012(2) 0.045(2) -0.019(2)
C00H 0.067(3) 0.058(3) 0.059(3) -0.006(2) 0.042(2) -0.005(2)
C00I 0.072(3) 0.056(3) 0.069(3) -0.015(2) 0.053(3) -0.018(2)
C00J 0.067(3) 0.062(3) 0.064(3) -0.008(2) 0.046(2) -0.008(2)
C00K 0.060(3) 0.056(3) 0.054(2) -0.0176(19) 0.043(2) -0.018(2)
C00L 0.064(3) 0.066(3) 0.060(3) 0.002(2) 0.045(2) -0.003(2)
C00M 0.064(3) 0.067(3) 0.064(3) -0.024(2) 0.050(2) -0.022(2)
C00N 0.063(3) 0.061(3) 0.056(3) 0.000(2) 0.043(2) -0.003(2)
C00O 0.049(2) 0.070(3) 0.051(3) 0.008(2) 0.032(2) -0.010(2)
C00P 0.067(3) 0.058(3) 0.075(3) 0.001(2) 0.053(3) -0.005(2)
C00Q 0.051(3) 0.091(4) 0.058(3) -0.019(2) 0.035(2) -0.008(2)
C00R 0.056(3) 0.090(4) 0.062(3) -0.013(2) 0.040(2) -0.008(2)
C00S 0.059(3) 0.070(3) 0.076(3) -0.009(2) 0.049(3) -0.006(2)
C00T 0.069(3) 0.052(3) 0.047(2) 0.0067(19) 0.036(2) -0.002(2)
C00U 0.063(3) 0.058(3) 0.062(3) -0.009(2) 0.043(2) -0.014(2)
C00V 0.082(3) 0.061(3) 0.085(3) -0.009(2) 0.063(3) -0.011(2)
C00W 0.054(2) 0.056(3) 0.057(3) 0.006(2) 0.040(2) -0.008(2)
C00X 0.068(3) 0.090(4) 0.060(3) -0.009(3) 0.045(3) -0.014(3)
C00Y 0.070(3) 0.061(3) 0.068(3) 0.009(2) 0.045(3) 0.003(2)
C00Z 0.069(3) 0.063(3) 0.072(3) -0.012(2) 0.052(3) -0.014(2)
C010 0.068(3) 0.071(3) 0.055(3) 0.000(2) 0.041(2) -0.007(2)
C011 0.061(3) 0.058(3) 0.058(3) -0.020(2) 0.044(2) -0.019(2)
C012 0.060(3) 0.057(3) 0.057(3) 0.010(2) 0.041(2) 0.001(2)
C013 0.081(3) 0.057(3) 0.097(3) -0.008(2) 0.071(3) -0.008(2)
C014 0.066(3) 0.067(3) 0.063(3) -0.018(2) 0.048(2) -0.022(2)
C015 0.065(3) 0.067(3) 0.063(3) 0.010(2) 0.042(2) 0.006(2)
C016 0.064(3) 0.064(3) 0.061(3) 0.007(2) 0.040(2) -0.003(2)
C017 0.076(3) 0.075(3) 0.073(3) 0.013(2) 0.053(3) -0.001(2)
C018 0.049(2) 0.066(3) 0.048(2) 0.007(2) 0.031(2) -0.010(2)
C019 0.070(3) 0.075(3) 0.080(3) -0.018(2) 0.051(3) -0.022(2)
C01A 0.063(3) 0.067(3) 0.057(3) 0.007(2) 0.042(2) -0.005(2)
C01B 0.065(3) 0.071(3) 0.058(3) 0.008(2) 0.040(2) -0.002(2)
C01C 0.066(3) 0.060(3) 0.074(3) -0.004(2) 0.051(2) -0.011(2)
C01D 0.071(3) 0.054(3) 0.057(3) 0.006(2) 0.037(2) -0.004(2)
C01E 0.086(3) 0.063(3) 0.109(4) -0.028(3) 0.074(3) -0.027(2)
C01F 0.075(3) 0.066(3) 0.075(3) -0.015(2) 0.057(3) -0.016(2)
C01G 0.091(4) 0.064(3) 0.077(3) 0.008(2) 0.054(3) -0.015(2)
C01H 0.077(3) 0.057(3) 0.110(4) 0.014(3) 0.065(3) 0.005(2)
C01I 0.115(4) 0.064(3) 0.080(3) 0.010(2) 0.072(3) 0.018(3)
C01J 0.109(4) 0.085(4) 0.087(3) 0.024(3) 0.069(3) 0.037(3)
C01K 0.102(4) 0.081(4) 0.116(4) 0.025(3) 0.082(4) 0.004(3)

loop_
_atom_type_symbol
_atom_type_description
_atom_type_scat_dispersion_real
_atom_type_scat_dispersion_imag
_atom_type_scat_source
C C 0.0033 0.0016 'International Tables Vol C Tables 4.2.6.8 and 6.1.1.4'
H H 0.0000 0.0000 'International Tables Vol C Tables 4.2.6.8 and 6.1.1.4'
Cl Cl 0.1484 0.1585 'International Tables Vol C Tables 4.2.6.8 and 6.1.1.4'
O O 0.0106 0.0060 'International Tables Vol C Tables 4.2.6.8 and 6.1.1.4'

loop_
_geom_angle_atom_site_label_1
_geom_angle_atom_site_label_2
_geom_angle_atom_site_label_3
_geom_angle
C01C O005 H005 109.5
C015 O006 H006 109.5
C013 O007 H007 109.5
C01D O008 H008 109.5
C00I C009 Cl01 119.4(4)
C00I C009 C00Q 121.1(4)
C00Q C009 Cl01 119.5(4)
C00D C00A Cl02 119.9(4)
C00G C00A Cl02 119.8(3)
C00G C00A C00D 120.3(4)
C00U C00B C019 109.5(3)
C00U C00B C01C 109.6(3)
C00U C00B C01H 109.6(3)
C019 C00B C01H 109.4(4)
C01C C00B C019 110.7(3)
C01C C00B C01H 107.9(3)
C00Z C00C C013 108.4(3)
C00Z C00C C01E 109.0(3)
C00Z C00C C01K 110.3(4)
C013 C00C C01E 107.0(4)
C013 C00C C01K 110.8(3)
C01K C00C C01E 111.2(4)
C00A C00D H00D 119.7
C00A C00D C00N 120.5(4)
C00N C00D H00D 119.7
C012 C00E C015 110.4(3)
C012 C00E C017 109.1(3)
C012 C00E C01I 110.3(3)
C015 C00E C017 110.2(3)
C015 C00E C01I 107.0(3)
C017 C00E C01I 109.8(3)
C00I C00F H00F 120.1
C00I C00F C00K 119.9(4)
C00K C00F H00F 120.1
C00A C00G H00G 120.2
C00A C00G C00P 119.7(4)
C00P C00G H00G 120.2
C00K C00H H00H 119.5
C00Q C00H H00H 119.5
C00Q C00H C00K 121.0(4)
C009 C00I C00F 120.3(4)
C009 C00I H00I 119.9
C00F C00I H00I 119.9
C00R C00J H00J 119.8
C00R C00J C011 120.5(4)
C011 C00J H00J 119.8
C00F C00K C014 120.1(4)
C00H C00K C00F 118.0(3)
C00H C00K C014 121.8(4)
C00X C00L H00L 119.0
C00X C00L C018 121.9(4)
C018 C00L H00L 119.0
C00R C00M Cl04 120.1(4)
C00R C00M C00V 121.0(4)
C00V C00M Cl04 118.9(4)
C00D C00N H00N 119.9
C00D C00N C00W 120.2(4)
C00W C00N H00N 119.9
C00X C00O Cl03 119.8(3)
C00X C00O C00Y 121.0(4)
C00Y C00O Cl03 119.2(4)
C00G C00P H00P 119.4
C00G C00P C00W 121.3(4)
C00W C00P H00P 119.4
C009 C00Q C00H 119.7(4)
C009 C00Q H00Q 120.2
C00H C00Q H00Q 120.2
C00J C00R H00R 120.0
C00M C00R C00J 120.0(4)
C00M C00R H00R 120.0
C00V C00S H00S 120.2
C011 C00S H00S 120.2
C011 C00S C00V 119.7(4)
C016 C00T C01D 108.5(3)
C016 C00T C01G 108.8(3)
C016 C00T C01J 111.3(3)
C01D C00T C01G 106.5(3)
C01J C00T C01D 110.2(4)
C01J C00T C01G 111.4(4)
C014 C00U C00B 178.1(4)
C00M C00V C00S 119.9(4)
C00M C00V H00V 120.1
C00S C00V H00V 120.1
C00N C00W C01A 120.5(4)
C00P C00W C00N 118.0(4)
C00P C00W C01A 121.5(4)
C00L C00X H00X 120.4
C00O C00X C00L 119.2(4)
C00O C00X H00X 120.4
C00O C00Y H00Y 120.2
C00O C00Y C010 119.5(4)
C010 C00Y H00Y 120.2
C01F C00Z C00C 179.0(4)
C00Y C010 H010 119.6
C018 C010 C00Y 120.9(4)
C018 C010 H010 119.6
C00J C011 C01F 121.5(4)
C00S C011 C00J 118.9(4)
C00S C011 C01F 119.5(4)
C01A C012 C00E 177.8(4)
O007 C013 C00C 113.6(4)
O007 C013 H01Y 108.9
O007 C013 H 108.9
C00C C013 H01Y 108.9
C00C C013 H 108.9
H01Y C013 H 107.7
C00U C014 C00K 177.9(4)
O006 C015 C00E 112.0(3)
O006 C015 H01I 109.2
O006 C015 H01J 109.2
C00E C015 H01I 109.2
C00E C015 H01J 109.2
H01I C015 H01J 107.9
C01B C016 C00T 179.0(5)
C00E C017 H01K 109.5
C00E C017 H01L 109.5
C00E C017 H01M 109.5
H01K C017 H01L 109.5
H01K C017 H01M 109.5
H01L C017 H01M 109.5
C00L C018 C01B 122.7(4)
C010 C018 C00L 117.5(4)
C010 C018 C01B 119.8(4)
C00B C019 H01A 109.5
C00B C019 H01B 109.5
C00B C019 H01C 109.5
H01A C019 H01B 109.5
H01A C019 H01C 109.5
H01B C019 H01C 109.5
C012 C01A C00W 178.3(5)
C016 C01B C018 175.0(5)
O005 C01C C00B 112.2(3)
O005 C01C H01D 109.2
O005 C01C H01E 109.2
C00B C01C H01D 109.2
C00B C01C H01E 109.2
H01D C01C H01E 107.9
O008 C01D C00T 114.0(3)
O008 C01D H01Q 108.7
O008 C01D H01R 108.7
C00T C01D H01Q 108.7
C00T C01D H01R 108.7
H01Q C01D H01R 107.6
C00C C01E H01Z 109.5
C00C C01E HA 109.5
C00C C01E HB 109.5
H01Z C01E HA 109.5
H01Z C01E HB 109.5
HA C01E HB 109.5
C00Z C01F C011 174.9(5)
C00T C01G H01S 109.5
C00T C01G H01T 109.5
C00T C01G H01U 109.5
H01S C01G H01T 109.5
H01S C01G H01U 109.5
H01T C01G H01U 109.5
C00B C01H H01F 109.5
C00B C01H H01G 109.5
C00B C01H H01H 109.5
H01F C01H H01G 109.5
H01F C01H H01H 109.5
H01G C01H H01H 109.5
C00E C01I H01N 109.5
C00E C01I H01O 109.5
C00E C01I H01P 109.5
H01N C01I H01O 109.5
H01N C01I H01P 109.5
H01O C01I H01P 109.5
C00T C01J H01V 109.5
C00T C01J H01W 109.5
C00T C01J H01X 109.5
H01V C01J H01W 109.5
H01V C01J H01X 109.5
H01W C01J H01X 109.5
C00C C01K H01 109.5
C00C C01K HC 109.5
C00C C01K HD 109.5
H01 C01K HC 109.5
H01 C01K HD 109.5
HC C01K HD 109.5

loop_
_geom_bond_atom_site_label_1
_geom_bond_atom_site_label_2
_geom_bond_distance
Cl01 C009 1.721(4)
Cl02 C00A 1.731(4)
Cl03 C00O 1.730(4)
Cl04 C00M 1.718(4)
O005 H005 0.8200
O005 C01C 1.424(4)
O006 H006 0.8200
O006 C015 1.422(4)
O007 H007 0.8200
O007 C013 1.413(5)
O008 H008 0.8200
O008 C01D 1.399(4)
C009 C00I 1.360(5)
C009 C00Q 1.361(6)
C00A C00D 1.368(5)
C00A C00G 1.366(6)
C00B C00U 1.465(5)
C00B C019 1.527(5)
C00B C01C 1.527(5)
C00B C01H 1.528(5)
C00C C00Z 1.472(5)
C00C C013 1.516(5)
C00C C01E 1.537(5)
C00C C01K 1.526(6)
C00D H00D 0.9300
C00D C00N 1.377(5)
C00E C012 1.476(5)
C00E C015 1.518(5)
C00E C017 1.530(5)
C00E C01I 1.538(5)
C00F H00F 0.9300
C00F C00I 1.376(5)
C00F C00K 1.398(5)
C00G H00G 0.9300
C00G C00P 1.373(5)
C00H H00H 0.9300
C00H C00K 1.395(5)
C00H C00Q 1.365(5)
C00I H00I 0.9300
C00J H00J 0.9300
C00J C00R 1.369(5)
C00J C011 1.397(5)
C00K C014 1.435(5)
C00L H00L 0.9300
C00L C00X 1.375(5)
C00L C018 1.395(5)
C00M C00R 1.354(6)
C00M C00V 1.372(6)
C00N H00N 0.9300
C00N C00W 1.391(5)
C00O C00X 1.355(6)
C00O C00Y 1.382(5)
C00P H00P 0.9300
C00P C00W 1.390(5)
C00Q H00Q 0.9300
C00R H00R 0.9300
C00S H00S 0.9300
C00S C00V 1.387(5)
C00S C011 1.382(6)
C00T C016 1.479(5)
C00T C01D 1.526(5)
C00T C01G 1.536(5)
C00T C01J 1.513(6)
C00U C014 1.176(5)
C00V H00V 0.9300
C00W C01A 1.446(5)
C00X H00X 0.9300
C00Y H00Y 0.9300
C00Y C010 1.382(5)
C00Z C01F 1.178(5)
C010 H010 0.9300
C010 C018 1.382(6)
C011 C01F 1.436(6)
C012 C01A 1.176(5)
C013 H01Y 0.9700
C013 H 0.9700
C015 H01I 0.9700
C015 H01J 0.9700
C016 C01B 1.179(5)
C017 H01K 0.9600
C017 H01L 0.9600
C017 H01M 0.9600
C018 C01B 1.440(6)
C019 H01A 0.9600
C019 H01B 0.9600
C019 H01C 0.9600
C01C H01D 0.9700
C01C H01E 0.9700
C01D H01Q 0.9700
C01D H01R 0.9700
C01E H01Z 0.9600
C01E HA 0.9600
C01E HB 0.9600
C01G H01S 0.9600
C01G H01T 0.9600
C01G H01U 0.9600
C01H H01F 0.9600
C01H H01G 0.9600
C01H H01H 0.9600
C01I H01N 0.9600
C01I H01O 0.9600
C01I H01P 0.9600
C01J H01V 0.9600
C01J H01W 0.9600
C01J H01X 0.9600
C01K H01 0.9600
C01K HC 0.9600
C01K HD 0.9600

loop_
_geom_torsion_atom_site_label_1
_geom_torsion_atom_site_label_2
_geom_torsion_atom_site_label_3
_geom_torsion_atom_site_label_4
_geom_torsion
Cl01 C009 C00I C00F 179.8(3)
Cl01 C009 C00Q C00H -179.3(3)
Cl02 C00A C00D C00N -179.5(3)
Cl02 C00A C00G C00P -179.7(3)
Cl03 C00O C00X C00L -179.0(3)
Cl03 C00O C00Y C010 179.9(3)
Cl04 C00M C00R C00J -178.5(3)
Cl04 C00M C00V C00S 179.9(3)
C00A C00D C00N C00W -1.2(6)
C00A C00G C00P C00W -0.5(6)
C00D C00A C00G C00P 1.2(6)
C00D C00N C00W C00P 1.9(5)
C00D C00N C00W C01A -178.5(3)
C00G C00A C00D C00N -0.3(6)
C00G C00P C00W C00N -1.0(6)
C00G C00P C00W C01A 179.4(3)
C00I C009 C00Q C00H 1.5(6)
C00I C00F C00K C00H 0.6(5)
C00I C00F C00K C014 -179.2(3)
C00K C00F C00I C009 -0.1(5)
C00K C00H C00Q C009 -1.0(6)
C00O C00Y C010 C018 -1.4(6)
C00Q C009 C00I C00F -1.0(6)
C00Q C00H C00K C00F -0.1(5)
C00Q C00H C00K C014 179.7(3)
C00R C00J C011 C00S -0.7(5)
C00R C00J C011 C01F 179.3(3)
C00R C00M C00V C00S 0.5(6)
C00U C00B C01C O005 -62.2(4)
C00V C00M C00R C00J 0.9(6)
C00V C00S C011 C00J 2.0(6)
C00V C00S C011 C01F -177.9(3)
C00X C00L C018 C010 -1.5(6)
C00X C00L C018 C01B 179.3(4)
C00X C00O C00Y C010 -0.5(6)
C00Y C00O C00X C00L 1.4(6)
C00Y C010 C018 C00L 2.4(6)
C00Y C010 C018 C01B -178.4(4)
C00Z C00C C013 O007 -61.2(4)
C011 C00J C00R C00M -0.8(6)
C011 C00S C00V C00M -2.0(6)
C012 C00E C015 O006 -61.4(4)
C016 C00T C01D O008 -61.8(5)
C017 C00E C015 O006 59.2(4)
C018 C00L C00X C00O -0.4(6)
C019 C00B C01C O005 58.8(4)
C01E C00C C013 O007 -178.6(3)
C01G C00T C01D O008 -178.8(3)
C01H C00B C01C O005 178.5(3)
C01I C00E C015 O006 178.5(3)
C01J C00T C01D O008 60.3(5)
C01K C00C C013 O007 60.0(5)
